data_2310621
loop_
_publ_author_name
'Korst, W.L.'
'Warf, J.C.'

_publ_section_title
;
 The crystal structure of the deuterides of ytterbium and europium
;
_journal_name_full 'Acta Crystallographica (1,1948-23,1967)'
_journal_page_first 452
_journal_page_last 454
_journal_volume 9
_journal_year 1956
_chemical_formula_sum 'D2 Yb'
_chemical_name_systematic 'Yb D2'
_space_group_IT_number 62
_symmetry_space_group_name_Hall '-P 2ac 2n'
_symmetry_space_group_name_H-M 'P n m a'
_cell_angle_alpha 90
_cell_angle_beta 90
_cell_angle_gamma 90
_cell_formula_units_Z 4
_cell_length_a 5.871
_cell_length_b 3.561
_cell_length_c 6.763
_cell_volume 141.392
_citation_journal_id_ASTM ACCRA9
_cod_data_source_file Korst_ACCRA9_1956_192.cif
_cod_data_source_block D2Yb1
_cod_original_cell_volume 141.3915
_cod_original_formula_sum 'D2 Yb1'
_cod_database_code 2310621

loop_
_symmetry_equiv_pos_as_xyz
x,y,z
-x+1/2,-y,z+1/2
x+1/2,-y+1/2,-z+1/2
-x,y+1/2,-z
-x,-y,-z
x-1/2,y,-z-1/2
-x-1/2,y-1/2,z-1/2
x,-y-1/2,z

loop_
_atom_site_label
_atom_site_type_symbol
_atom_site_fract_x
_atom_site_fract_y
_atom_site_fract_z
_atom_site_occupancy
_atom_site_U_iso_or_equiv
D2 D-1 0.004 0.25 0.742 1 0.0
Yb1 Yb+2 0.24 0.25 0.11 1 0.0
D1 D-1 0.24 0.25 0.43 1 0.0
